data_2002590
loop_
_publ_author_name
'Tams, G'
'Mueller-Buschbaum, Hk'

_publ_section_title
;
Das erste Alkali-Erdalkali-Oxocuprat (II,III): Na Ba2 (Cu2+)2 (Cu3+) O6
;
_journal_name_full
;
Zeitschrift fuer Anorganische und Allgemeine Chemie
;
_journal_page_first 19
_journal_page_last 22
_journal_paper_doi 10.1002/zaac.19926170103
_journal_volume 617
_journal_year 1992
_chemical_formula_structural 'Na Ba2 Cu2 Cu O6'
_chemical_formula_sum 'Ba2 Cu3 Na O6'
_chemical_name_systematic 'Sodium dibarium dicopper copper(III) oxide'
_space_group_IT_number 69
_symmetry_cell_setting orthorhombic
_symmetry_Int_Tables_number 69
_symmetry_space_group_name_Hall '-F 2 2'
_symmetry_space_group_name_H-M 'F m m m'
_cell_angle_alpha 90
_cell_angle_beta 90
_cell_angle_gamma 90
_cell_formula_units_Z 8
_cell_length_a 8.4229(22)
_cell_length_b 11.4418(32)
_cell_length_c 14.4063(47)
_cell_volume 1388.4
_refine_ls_R_factor_all 0.044
_cod_database_code 2002590

loop_
_symmetry_equiv_pos_as_xyz
x,y,z
x,-y,-z
-x,y,-z
-x,-y,z
-x,-y,-z
-x,y,z
x,-y,z
x,y,-z
x,1/2+y,1/2+z
1/2+x,y,1/2+z
1/2+x,1/2+y,z
x,1/2-y,1/2-z
1/2+x,-y,1/2-z
1/2+x,1/2-y,-z
-x,1/2+y,1/2-z
1/2-x,y,1/2-z
1/2-x,1/2+y,-z
-x,1/2-y,1/2+z
1/2-x,-y,1/2+z
1/2-x,1/2-y,z
-x,1/2-y,1/2-z
1/2-x,-y,1/2-z
1/2-x,1/2-y,-z
-x,1/2+y,1/2+z
1/2-x,y,1/2+z
1/2-x,1/2+y,z
x,1/2-y,1/2+z
1/2+x,-y,1/2+z
1/2+x,1/2-y,z
x,1/2+y,1/2-z
1/2+x,y,1/2-z
1/2+x,1/2+y,-z

loop_
_atom_site_label
_atom_site_type_symbol
_atom_site_symmetry_multiplicity
_atom_site_Wyckoff_symbol
_atom_site_fract_x
_atom_site_fract_y
_atom_site_fract_z
_atom_site_occupancy
_atom_site_attached_hydrogens
_atom_site_calc_flag
Ba1 Ba2+ 8 h 0. 0.2325(1) 0. 1. 0 d
Ba2 Ba2+ 8 f 0.25 0.25 0.25 1. 0 d
Cu1 Cu3+ 8 g 0.6900(3) 0. 0. 1. 0 d
Cu2 Cu2+ 16 n 0.3488(2) 0. 0.3514(1) 1. 0 d
Na1 Na1+ 8 i 0. 0. 0.3304(7) 1. 0 d
O1 O2- 16 m 0. 0.117(1) 0.189(1) 1. 0 d
O2 O2- 32 p 0.202(1) 0.889(1) 0.408(1) 1. 0 d

loop_
_atom_type_symbol
_atom_type_oxidation_number
Ba2+ 2.000
Cu3+ 3.000
Cu2+ 2.000
Na1+ 1.000
O2- -2.000
